data_7234653
loop_
_publ_author_name
'Tarek H. El-Assaad'
'Manuel Auer'
'Raul Castaneda'
'Kassem M. Hallal'
'Fadi M. Jradi'
'Lorenzo Mosca'
'Rony S. Khnayzer'
'Digambara Patra'
'Tatiana V. Timofeeva'
'Jean-Luc Bredas'
'Emil J. W. List-Kratochvil'
'Brigitte Wex'
'Bilal R. Kaafarani'

_publ_section_title
;
 Tetraaryl pyrenes: photophysical properties, computational studies,
 crystal structures, and application in OLEDs
;
_journal_name_full 'Journal of Materials Chemistry C'
_journal_page_first 3041
_journal_page_last 3058
_journal_paper_doi 10.1039/C5TC02849C
_journal_volume 4
_journal_year 2016
_chemical_formula_moiety 'C48 H18 F24'
_chemical_formula_sum 'C48 H18 F24'
_chemical_formula_weight 1050.62
_chemical_name_systematic 'Pyrene, 1,3,6,8-tetrakis[3,5-bis(trifluoromethyl)phenyl]-'
_space_group_crystal_system monoclinic
_space_group_IT_number 14
_space_group_name_Hall '-P 2yn'
_space_group_name_H-M_alt 'P 1 21/n 1'
_atom_sites_solution_hydrogens geom
_atom_sites_solution_primary direct
_atom_sites_solution_secondary difmap
_cell_angle_alpha 90
_cell_angle_beta 92.154(14)
_cell_angle_gamma 90
_cell_formula_units_Z 2
_cell_length_a 4.795(5)
_cell_length_b 14.347(14)
_cell_length_c 28.88(3)
_cell_measurement_reflns_used 896
_cell_measurement_temperature 100
_cell_measurement_theta_max 19.14
_cell_measurement_theta_min 4.34
_cell_volume 1985(4)
_computing_molecular_graphics 'Olex2 (Dolomanov et al., 2009)'
_computing_publication_material 'Olex2 (Dolomanov et al., 2009)'
_computing_structure_refinement 'XL (Sheldrick, 2008)'
_computing_structure_solution 'SHELXS-97 (Sheldrick, 2008)'
_diffrn_ambient_temperature 100
_diffrn_measured_fraction_theta_full 0.9959
_diffrn_measured_fraction_theta_max 0.9959
_diffrn_measurement_device_type 'Bruker APEX-II CCD'
_diffrn_measurement_method '\f and \w scans'
_diffrn_radiation_monochromator graphite
_diffrn_radiation_type 'Mo K\a'
_diffrn_radiation_wavelength 0.71073
_diffrn_reflns_av_R_equivalents 0.1524
_diffrn_reflns_av_unetI/netI 0.1304
_diffrn_reflns_limit_h_max 5
_diffrn_reflns_limit_h_min -5
_diffrn_reflns_limit_k_max 17
_diffrn_reflns_limit_k_min -17
_diffrn_reflns_limit_l_max 36
_diffrn_reflns_limit_l_min -36
_diffrn_reflns_number 16994
_diffrn_reflns_theta_full 26.0000
_diffrn_reflns_theta_max 26.6
_diffrn_reflns_theta_min 4.24
_diffrn_standards_number 0
_exptl_absorpt_coefficient_mu 0.181
_exptl_absorpt_correction_T_max 0.7454
_exptl_absorpt_correction_T_min 0.6052
_exptl_absorpt_correction_type multi-scan
_exptl_absorpt_process_details
;
SADABS-2012/1 (Bruker,2012) was used for absorption correction.
wR2(int) was 0.0859 before and 0.0666 after correction.
The Ratio of minimum to maximum transmission is 0.8119.
The \l/2 correction factor is 0.0015.
;
_exptl_crystal_colour 'clear yellowish yellow'
_exptl_crystal_colour_lustre clear
_exptl_crystal_colour_modifier yellowish
_exptl_crystal_colour_primary yellow
_exptl_crystal_density_diffrn 1.7576
_exptl_crystal_density_meas .
_exptl_crystal_description needle
_exptl_crystal_F_000 1045.0820
_exptl_crystal_preparation Luminescent
_exptl_crystal_recrystallization_method 'Re-crystallisation from solvent: Thiphene'
_exptl_crystal_size_max 0.3
_exptl_crystal_size_mid 0.2
_exptl_crystal_size_min 0.1
_refine_diff_density_max 0.678
_refine_diff_density_min -0.433
_refine_diff_density_rms 0.108
_refine_ls_extinction_coef 0.020(2)
_refine_ls_extinction_expression Fc^*^=kFc[1+0.001xFc^2^\l^3^/sin(2\q)]^-1/4^
_refine_ls_extinction_method SHELXL
_refine_ls_goodness_of_fit_ref 1.005
_refine_ls_hydrogen_treatment constr
_refine_ls_matrix_type full
_refine_ls_number_parameters 324
_refine_ls_number_reflns 4046
_refine_ls_number_restraints 9
_refine_ls_restrained_S_all 1.016
_refine_ls_R_factor_all 0.1607
_refine_ls_R_factor_gt 0.0764
_refine_ls_shift/su_max 0.000
_refine_ls_shift/su_mean 0.000
_refine_ls_structure_factor_coef Fsqd
_refine_ls_weighting_details 'calc w=1/[\s^2^(Fo^2^)+(0.0964P)^2^+0.0000P] where P=(Fo^2^+2Fc^2^)/3'
_refine_ls_weighting_scheme calc
_refine_ls_wR_factor_gt 0.1668
_refine_ls_wR_factor_ref 0.2068
_reflns_Friedel_coverage 0.0
_reflns_limit_h_max 5
_reflns_limit_h_min -5
_reflns_limit_k_max 17
_reflns_limit_k_min 0
_reflns_limit_l_max 34
_reflns_limit_l_min -4
_reflns_number_gt 1992
_reflns_number_total 4046
_reflns_threshold_expression >2sigma(I)
_cod_data_source_file J-Mater-Chem-C-2016-4-3041.cif
_cod_data_source_block kmh-i-20e
_cod_original_cell_volume 1985(3)
_cod_database_code 7234653
_olex2_refinement_description
;
1. Fixed Uiso
 At 1.2 times of:
  All C(H) groups
2. Restrained distances
 F11-C24 = F11A-C24 = F12-C24 = F10-C24 = F10A-C24 = F12A-C24
 1.34 with sigma of 0.02
 F11A-F12A = F10A-F12 = F10-F11
 2.15 with sigma of 0.02
3. Uiso/Uaniso restraints and constraints
Uanis(F11A) = Uanis(F12A) = Uanis(F10A) = Uanis(F11) = Uanis(F12) = Uanis(F10)
4. Others
 Sof(F11A)=Sof(F12A)=Sof(F10A)=1-FVAR(1)
 Sof(F10)=Sof(F12)=Sof(F11)=FVAR(1)
5.a Aromatic/amide H refined with riding coordinates:
 C10(H10), C16(H16), C13(H13), C4(H4), C8(H8), C1(H1), C20(H20), C22(H22),
 C18(H18)
;

loop_
_space_group_symop_id
_space_group_symop_operation_xyz
1 'x, y, z'
2 '-x+1/2, y+1/2, -z+1/2'
3 '-x, -y, -z'
4 'x-1/2, -y-1/2, z-1/2'

loop_
_atom_site_label
_atom_site_type_symbol
_atom_site_fract_x
_atom_site_fract_y
_atom_site_fract_z
_atom_site_U_iso_or_equiv
_atom_site_adp_type
_atom_site_occupancy
_atom_site_symmetry_multiplicity
_atom_site_calc_flag
_atom_site_disorder_assembly
_atom_site_disorder_group
_atom_site_refinement_flags_posn
F6 F 0.7074(8) 0.5346(2) 0.69833(11) 0.0526(10) Uani 1 1 d . . .
F5 F 1.0306(7) 0.4383(2) 0.71146(12) 0.0535(10) Uani 1 1 d . . .
F4 F 0.7016(7) 0.4487(2) 0.75788(10) 0.0474(9) Uani 1 1 d . . .
F2 F -0.0250(6) 0.1468(2) 0.70670(12) 0.0465(9) Uani 1 1 d . . .
F1 F 0.3032(8) 0.0707(2) 0.67745(11) 0.0534(11) Uani 1 1 d . . .
F3 F 0.3601(7) 0.1295(2) 0.74420(10) 0.0442(9) Uani 1 1 d . . .
F9 F 0.2893(7) -0.0576(2) 0.47119(11) 0.0432(9) Uani 1 1 d . . .
F8 F -0.0897(6) -0.0288(2) 0.43388(12) 0.0431(9) Uani 1 1 d . . .
F7 F 0.2568(8) -0.0822(2) 0.39849(11) 0.0494(10) Uani 1 1 d . . .
F10 F 0.7720(18) 0.1332(5) 0.3131(3) 0.0380(8) Uani 0.548(11) 1 d A 1 D
F12 F 0.4863(16) 0.2454(6) 0.3033(2) 0.0380(8) Uani 0.548(11) 1 d A 1 D
F11 F 0.8703(16) 0.2691(6) 0.3410(3) 0.0380(8) Uani 0.548(11) 1 d A 1 D
C10 C 0.2794(11) 0.2506(3) 0.63493(16) 0.0244(11) Uani 1 1 d . . .
H10 H 0.1693 0.2067 0.6177 0.029 Uiso 1 1 calc . . R
C9 C 0.3662(10) 0.3321(3) 0.61397(16) 0.0222(11) Uani 1 1 d . . .
C16 C 0.5300(10) 0.3943(3) 0.64028(16) 0.0221(11) Uani 1 1 d . . .
H16 H 0.5961 0.4495 0.6262 0.026 Uiso 1 1 calc . . R
C14 C 0.5979(10) 0.3772(3) 0.68632(16) 0.0244(11) Uani 1 1 d . . .
C13 C 0.5120(10) 0.2959(3) 0.70717(16) 0.0228(11) Uani 1 1 d . . .
H13 H 0.5606 0.2834 0.7388 0.027 Uiso 1 1 calc . . R
C11 C 0.3535(10) 0.2333(3) 0.68095(16) 0.0234(11) Uani 1 1 d . . .
C12 C 0.2499(11) 0.1451(3) 0.70213(16) 0.0259(12) Uani 1 1 d . . .
C15 C 0.7570(10) 0.4487(3) 0.71348(17) 0.0240(11) Uani 1 1 d . . .
C4 C 0.3285(10) 0.2895(3) 0.53059(16) 0.0229(11) Uani 1 1 d . . .
H4 H 0.4124 0.2316 0.5390 0.028 Uiso 1 1 calc . . R
C3 C 0.2610(10) 0.3062(3) 0.48464(16) 0.0206(11) Uani 1 1 d . . .
C2 C 0.1320(10) 0.3902(3) 0.47145(16) 0.0202(11) Uani 1 1 d . . .
C7 C 0.0708(10) 0.4575(3) 0.50640(16) 0.0233(11) Uani 1 1 d . . .
C6 C 0.1489(10) 0.4391(3) 0.55344(16) 0.0206(11) Uani 1 1 d . . .
C5 C 0.2791(10) 0.3537(3) 0.56502(15) 0.0201(11) Uani 1 1 d . . .
C8 C 0.0795(10) 0.5077(3) 0.58688(16) 0.0214(11) Uani 1 1 d . . .
H8 H 0.1255 0.4959 0.6186 0.026 Uiso 1 1 calc . . R
C1 C 0.0483(10) 0.4118(3) 0.42464(15) 0.0217(11) Uani 1 1 d . . .
H1 H 0.0840 0.3679 0.4010 0.026 Uiso 1 1 calc . . R
C20 C 0.4241(10) 0.0956(3) 0.38320(16) 0.0237(11) Uani 1 1 d . . .
H20 H 0.4553 0.0493 0.3605 0.028 Uiso 1 1 calc . . R
C21 C 0.5190(10) 0.1857(3) 0.37763(17) 0.0240(11) Uani 1 1 d A . .
C22 C 0.4741(10) 0.2535(3) 0.41059(16) 0.0235(11) Uani 1 1 d . . .
H22 H 0.5484 0.3143 0.4067 0.028 Uiso 1 1 calc . . R
C17 C 0.3208(10) 0.2334(3) 0.44936(16) 0.0228(11) Uani 1 1 d . . .
C18 C 0.2307(10) 0.1428(3) 0.45539(16) 0.0233(11) Uani 1 1 d . . .
H18 H 0.1322 0.1272 0.4823 0.028 Uiso 1 1 calc . . R
C19 C 0.2812(10) 0.0744(3) 0.42309(16) 0.0228(11) Uani 1 1 d . . .
C23 C 0.1883(11) -0.0229(3) 0.43105(17) 0.0284(12) Uani 1 1 d . . .
C24 C 0.6652(10) 0.2107(3) 0.33488(16) 0.0261(12) Uani 1 1 d . . D
F11A F 0.796(2) 0.2944(6) 0.3373(3) 0.0380(8) Uani 0.452(11) 1 d A 2 D
F12A F 0.4957(19) 0.2140(7) 0.2966(3) 0.0380(8) Uani 0.452(11) 1 d A 2 D
F10A F 0.864(2) 0.1497(6) 0.3249(3) 0.0380(8) Uani 0.452(11) 1 d A 2 D

loop_
_atom_site_aniso_label
_atom_site_aniso_U_11
_atom_site_aniso_U_22
_atom_site_aniso_U_33
_atom_site_aniso_U_23
_atom_site_aniso_U_13
_atom_site_aniso_U_12
F6 0.076(3) 0.0219(17) 0.058(2) -0.0015(15) -0.0307(19) -0.0021(17)
F5 0.028(2) 0.055(2) 0.077(3) -0.0314(19) 0.0003(17) -0.0013(17)
F4 0.058(2) 0.058(2) 0.0264(18) -0.0124(15) 0.0085(15) -0.0207(18)
F2 0.030(2) 0.0367(19) 0.073(2) 0.0208(17) 0.0065(16) -0.0015(15)
F1 0.099(3) 0.0171(16) 0.047(2) -0.0017(14) 0.0353(19) 0.0024(17)
F3 0.059(2) 0.0373(19) 0.0358(19) 0.0163(14) -0.0070(16) -0.0072(16)
F9 0.054(2) 0.0218(16) 0.052(2) 0.0126(14) -0.0123(16) -0.0084(15)
F8 0.031(2) 0.0236(17) 0.075(2) 0.0037(15) 0.0035(16) -0.0033(14)
F7 0.076(3) 0.0212(17) 0.053(2) -0.0158(14) 0.0244(18) -0.0112(16)
F10 0.0430(18) 0.040(2) 0.0312(15) -0.0058(13) 0.0057(12) -0.0103(14)
F12 0.0430(18) 0.040(2) 0.0312(15) -0.0058(13) 0.0057(12) -0.0103(14)
F11 0.0430(18) 0.040(2) 0.0312(15) -0.0058(13) 0.0057(12) -0.0103(14)
C10 0.031(3) 0.017(3) 0.025(3) -0.001(2) 0.002(2) 0.005(2)
C9 0.026(3) 0.019(3) 0.021(3) -0.003(2) 0.003(2) 0.004(2)
C16 0.022(3) 0.017(2) 0.028(3) 0.004(2) 0.004(2) -0.002(2)
C14 0.027(3) 0.023(3) 0.024(3) -0.006(2) 0.003(2) 0.003(2)
C13 0.027(3) 0.021(3) 0.021(3) 0.002(2) -0.001(2) 0.006(2)
C11 0.023(3) 0.019(2) 0.029(3) 0.000(2) 0.004(2) 0.007(2)
C12 0.034(3) 0.022(3) 0.022(3) 0.003(2) 0.003(2) 0.005(2)
C15 0.020(3) 0.028(3) 0.024(3) -0.002(2) -0.002(2) 0.002(2)
C4 0.032(3) 0.014(2) 0.024(3) 0.003(2) 0.004(2) 0.001(2)
C3 0.025(3) 0.016(2) 0.021(3) -0.0026(19) 0.000(2) 0.001(2)
C2 0.025(3) 0.014(2) 0.022(3) -0.0026(19) -0.001(2) -0.005(2)
C7 0.028(3) 0.016(2) 0.025(3) 0.001(2) 0.003(2) -0.005(2)
C6 0.024(3) 0.015(2) 0.022(3) 0.0020(19) 0.001(2) -0.004(2)
C5 0.023(3) 0.017(2) 0.021(3) 0.0005(19) 0.000(2) -0.005(2)
C8 0.025(3) 0.020(3) 0.019(3) 0.0014(19) 0.001(2) -0.002(2)
C1 0.029(3) 0.018(3) 0.018(3) -0.0021(19) 0.000(2) -0.001(2)
C20 0.027(3) 0.020(3) 0.024(3) -0.006(2) 0.001(2) -0.001(2)
C21 0.024(3) 0.021(3) 0.027(3) 0.000(2) 0.003(2) 0.002(2)
C22 0.026(3) 0.021(3) 0.024(3) 0.001(2) -0.001(2) -0.001(2)
C17 0.031(3) 0.016(2) 0.021(3) -0.0013(19) -0.004(2) 0.002(2)
C18 0.028(3) 0.019(3) 0.023(3) 0.001(2) 0.002(2) -0.002(2)
C19 0.024(3) 0.019(2) 0.025(3) 0.002(2) -0.002(2) -0.005(2)
C23 0.033(3) 0.023(3) 0.030(3) -0.004(2) 0.002(2) -0.001(2)
C24 0.034(3) 0.019(3) 0.025(3) -0.007(2) 0.000(2) -0.004(2)
F11A 0.0430(18) 0.040(2) 0.0312(15) -0.0058(13) 0.0057(12) -0.0103(14)
F12A 0.0430(18) 0.040(2) 0.0312(15) -0.0058(13) 0.0057(12) -0.0103(14)
F10A 0.0430(18) 0.040(2) 0.0312(15) -0.0058(13) 0.0057(12) -0.0103(14)

loop_
_atom_type_symbol
_atom_type_description
_atom_type_scat_dispersion_real
_atom_type_scat_dispersion_imag
_atom_type_scat_source
C C 0.0033 0.0016 'International Tables Vol C Tables 4.2.6.8 and 6.1.1.4'
H H 0.0000 0.0000 'International Tables Vol C Tables 4.2.6.8 and 6.1.1.4'
F F 0.0171 0.0103 'International Tables Vol C Tables 4.2.6.8 and 6.1.1.4'

loop_
_geom_angle_atom_site_label_1
_geom_angle_atom_site_label_2
_geom_angle_atom_site_label_3
_geom_angle
_geom_angle_site_symmetry_1
_geom_angle_site_symmetry_3
C9 C10 H10 120.0 . .
C11 C10 H10 120.0 . .
C11 C10 C9 119.9(5) . .
C10 C9 C16 118.2(4) . .
C10 C9 C5 120.7(4) . .
C16 C9 C5 121.0(4) . .
C9 C16 H16 119.4 . .
C14 C16 C9 121.3(4) . .
C14 C16 H16 119.4 . .
C16 C14 C13 120.4(4) . .
C16 C14 C15 119.0(4) . .
C13 C14 C15 120.5(4) . .
C14 C13 H13 120.8 . .
C14 C13 C11 118.4(4) . .
C11 C13 H13 120.8 . .
C10 C11 C12 117.7(4) . .
C13 C11 C10 121.7(4) . .
C13 C11 C12 120.6(4) . .
F2 C12 C11 111.7(4) . .
F1 C12 F2 106.4(4) . .
F1 C12 F3 106.4(4) . .
F1 C12 C11 113.0(4) . .
F3 C12 F2 105.9(4) . .
F3 C12 C11 112.9(4) . .
F6 C15 C14 112.7(4) . .
F5 C15 F6 104.8(4) . .
F5 C15 C14 112.9(4) . .
F4 C15 F6 106.3(4) . .
F4 C15 F5 106.2(4) . .
F4 C15 C14 113.3(4) . .
C3 C4 H4 118.7 . .
C3 C4 C5 122.5(4) . .
C5 C4 H4 118.7 . .
C4 C3 C2 119.9(4) . .
C4 C3 C17 119.5(4) . .
C2 C3 C17 120.7(4) . .
C3 C2 C7 119.2(4) . .
C3 C2 C1 123.3(4) . .
C1 C2 C7 117.5(4) . .
C2 C7 C7 119.8(5) . 3_566
C6 C7 C2 119.6(4) . .
C6 C7 C7 120.6(5) . 3_566
C7 C6 C8 117.3(4) . .
C5 C6 C7 119.1(4) . .
C5 C6 C8 123.5(4) . .
C4 C5 C9 119.6(4) . .
C4 C5 C6 119.7(4) . .
C6 C5 C9 120.7(4) . .
C6 C8 H8 118.6 . .
C1 C8 C6 122.8(4) 3_566 .
C1 C8 H8 118.6 3_566 .
C2 C1 H1 119.0 . .
C8 C1 C2 122.0(4) 3_566 .
C8 C1 H1 119.0 3_566 .
C21 C20 H20 120.8 . .
C21 C20 C19 118.3(4) . .
C19 C20 H20 120.8 . .
C20 C21 C22 121.2(5) . .
C20 C21 C24 119.4(4) . .
C22 C21 C24 119.5(4) . .
C21 C22 H22 119.7 . .
C21 C22 C17 120.5(5) . .
C17 C22 H22 119.7 . .
C22 C17 C3 121.6(4) . .
C18 C17 C3 120.2(4) . .
C18 C17 C22 118.2(4) . .
C17 C18 H18 119.4 . .
C19 C18 C17 121.3(5) . .
C19 C18 H18 119.4 . .
C20 C19 C23 119.5(4) . .
C18 C19 C20 120.4(4) . .
C18 C19 C23 120.1(4) . .
F9 C23 F8 104.6(4) . .
F9 C23 C19 112.6(4) . .
F8 C23 C19 111.9(4) . .
F7 C23 F9 106.6(4) . .
F7 C23 F8 106.1(4) . .
F7 C23 C19 114.3(4) . .
F10 C24 C21 112.2(5) . .
F12 C24 F10 103.2(5) . .
F12 C24 C21 110.5(5) . .
F12 C24 F11A 89.4(5) . .
F12 C24 F12A 21.2(4) . .
F12 C24 F10A 123.2(6) . .
F11 C24 F10 106.7(5) . .
F11 C24 F12 108.6(5) . .
F11 C24 C21 114.9(5) . .
F11 C24 F11A 22.3(4) . .
F11 C24 F12A 121.3(6) . .
F11 C24 F10A 84.8(5) . .
F11A C24 F10 123.7(6) . .
F11A C24 C21 113.8(5) . .
F12A C24 F10 82.9(5) . .
F12A C24 C21 113.7(6) . .
F12A C24 F11A 106.0(6) . .
F10A C24 F10 25.3(4) . .
F10A C24 C21 112.5(5) . .
F10A C24 F11A 105.0(6) . .
F10A C24 F12A 105.1(5) . .

loop_
_geom_bond_atom_site_label_1
_geom_bond_atom_site_label_2
_geom_bond_distance
_geom_bond_site_symmetry_2
F6 C15 1.326(6) .
F5 C15 1.324(6) .
F4 C15 1.319(5) .
F2 C12 1.330(6) .
F1 C12 1.314(6) .
F3 C12 1.325(6) .
F9 C23 1.336(6) .
F8 C23 1.341(6) .
F7 C23 1.319(6) .
F10 C24 1.385(8) .
F12 C24 1.326(8) .
F11 C24 1.298(8) .
C10 H10 0.9500 .
C10 C9 1.388(7) .
C10 C11 1.385(7) .
C9 C16 1.395(7) .
C9 C5 1.491(7) .
C16 H16 0.9500 .
C16 C14 1.379(7) .
C14 C13 1.382(7) .
C14 C15 1.485(7) .
C13 H13 0.9500 .
C13 C11 1.384(7) .
C11 C12 1.499(7) .
C4 H4 0.9500 .
C4 C3 1.375(6) .
C4 C5 1.382(6) .
C3 C2 1.400(6) .
C3 C17 1.495(6) .
C2 C7 1.435(6) .
C2 C1 1.430(6) .
C7 C7 1.438(9) 3_566
C7 C6 1.420(7) .
C6 C5 1.410(6) .
C6 C8 1.427(7) .
C8 H8 0.9500 .
C8 C1 1.344(6) 3_566
C1 C8 1.344(6) 3_566
C1 H1 0.9500 .
C20 H20 0.9500 .
C20 C21 1.381(7) .
C20 C19 1.396(7) .
C21 C22 1.384(7) .
C21 C24 1.486(7) .
C22 H22 0.9500 .
C22 C17 1.392(7) .
C17 C18 1.383(7) .
C18 H18 0.9500 .
C18 C19 1.381(7) .
C19 C23 1.486(7) .
C24 F11A 1.356(9) .
C24 F12A 1.348(9) .
C24 F10A 1.334(9) .

loop_
_geom_torsion_atom_site_label_1
_geom_torsion_atom_site_label_2
_geom_torsion_atom_site_label_3
_geom_torsion_atom_site_label_4
_geom_torsion
_geom_torsion_site_symmetry_1
_geom_torsion_site_symmetry_2
_geom_torsion_site_symmetry_3
_geom_torsion_site_symmetry_4
C10 C9 C16 C14 -1.9(7) . . . .
C10 C9 C5 C4 -54.2(7) . . . .
C10 C9 C5 C6 126.3(5) . . . .
C10 C11 C12 F2 -68.6(6) . . . .
C10 C11 C12 F1 51.3(6) . . . .
C10 C11 C12 F3 172.1(4) . . . .
C9 C10 C11 C13 0.5(7) . . . .
C9 C10 C11 C12 178.9(4) . . . .
C9 C16 C14 C13 2.1(7) . . . .
C9 C16 C14 C15 -176.0(4) . . . .
C16 C9 C5 C4 127.7(5) . . . .
C16 C9 C5 C6 -51.9(7) . . . .
C16 C14 C13 C11 -1.0(7) . . . .
C16 C14 C15 F6 29.4(6) . . . .
C16 C14 C15 F5 -89.1(6) . . . .
C16 C14 C15 F4 150.2(4) . . . .
C14 C13 C11 C10 -0.3(7) . . . .
C14 C13 C11 C12 -178.7(4) . . . .
C13 C14 C15 F6 -148.7(5) . . . .
C13 C14 C15 F5 92.8(6) . . . .
C13 C14 C15 F4 -28.0(7) . . . .
C13 C11 C12 F2 109.8(5) . . . .
C13 C11 C12 F1 -130.2(5) . . . .
C13 C11 C12 F3 -9.4(7) . . . .
C11 C10 C9 C16 0.7(7) . . . .
C11 C10 C9 C5 -177.6(4) . . . .
C15 C14 C13 C11 177.1(4) . . . .
C4 C3 C2 C7 -0.4(7) . . . .
C4 C3 C2 C1 -178.2(5) . . . .
C4 C3 C17 C22 -126.6(5) . . . .
C4 C3 C17 C18 51.5(7) . . . .
C3 C4 C5 C9 -178.1(4) . . . .
C3 C4 C5 C6 1.5(7) . . . .
C3 C2 C7 C7 -177.7(5) . . . 3_566
C3 C2 C7 C6 1.8(7) . . . .
C3 C2 C1 C8 178.8(5) . . . 3_566
C3 C17 C18 C19 179.4(4) . . . .
C2 C3 C17 C22 54.7(7) . . . .
C2 C3 C17 C18 -127.2(5) . . . .
C2 C7 C6 C5 -1.6(7) . . . .
C2 C7 C6 C8 -179.1(4) . . . .
C7 C2 C1 C8 1.0(7) . . . 3_566
C7 C7 C6 C5 177.9(5) 3_566 . . .
C7 C7 C6 C8 0.4(8) 3_566 . . .
C7 C6 C5 C9 179.5(4) . . . .
C7 C6 C5 C4 0.0(7) . . . .
C7 C6 C8 C1 -1.7(7) . . . 3_566
C5 C9 C16 C14 176.3(4) . . . .
C5 C4 C3 C2 -1.3(7) . . . .
C5 C4 C3 C17 180.0(5) . . . .
C5 C6 C8 C1 -179.0(5) . . . 3_566
C8 C6 C5 C9 -3.1(7) . . . .
C8 C6 C5 C4 177.3(5) . . . .
C1 C2 C7 C7 0.2(8) . . . 3_566
C1 C2 C7 C6 179.8(4) . . . .
C20 C21 C22 C17 -2.8(7) . . . .
C20 C21 C24 F10 -20.9(7) . . . .
C20 C21 C24 F12 93.7(6) . . . .
C20 C21 C24 F11 -143.1(6) . . . .
C20 C21 C24 F11A -167.6(6) . . . .
C20 C21 C24 F12A 71.0(7) . . . .
C20 C21 C24 F10A -48.3(8) . . . .
C20 C19 C23 F9 122.8(5) . . . .
C20 C19 C23 F8 -119.7(5) . . . .
C20 C19 C23 F7 1.0(7) . . . .
C21 C20 C19 C18 1.6(7) . . . .
C21 C20 C19 C23 -177.2(5) . . . .
C21 C22 C17 C3 -177.9(5) . . . .
C21 C22 C17 C18 4.0(7) . . . .
C22 C21 C24 F10 160.7(6) . . . .
C22 C21 C24 F12 -84.7(7) . . . .
C22 C21 C24 F11 38.6(8) . . . .
C22 C21 C24 F11A 14.1(8) . . . .
C22 C21 C24 F12A -107.3(7) . . . .
C22 C21 C24 F10A 133.4(7) . . . .
C22 C17 C18 C19 -2.5(7) . . . .
C17 C3 C2 C7 178.3(4) . . . .
C17 C3 C2 C1 0.5(7) . . . .
C17 C18 C19 C20 -0.4(8) . . . .
C17 C18 C19 C23 178.4(5) . . . .
C18 C19 C23 F9 -56.0(7) . . . .
C18 C19 C23 F8 61.5(6) . . . .
C18 C19 C23 F7 -177.9(5) . . . .
C19 C20 C21 C22 -0.1(7) . . . .
C19 C20 C21 C24 -178.4(5) . . . .
C24 C21 C22 C17 175.5(5) . . . .
